data_4089564
loop_
_publ_author_name
'Gramigna, Kathryn M.'
'Oria, Jeremy V.'
'Mandell, Chelsea L.'
'Tiedemann, Margaret A.'
'Dougherty, William G.'
'Piro, Nicholas A.'
'Kassel, W. Scott'
'Chan, Benny C.'
'Diaconescu, Paula L.'
'Nataro, Chip'

_publ_section_title
;
 Palladium(II) and Platinum(II) Compounds of
 1,1&#x2032;-Bis(phosphino)metallocene (M = Fe, Ru) Ligands with
 Metal--Metal Interactions
;
_journal_issue 20
_journal_name_full Organometallics
_journal_page_first 5966
_journal_paper_doi 10.1021/om400494t
_journal_volume 32
_journal_year 2013
_chemical_formula_sum 'C55 H49 B2 Cl3 F8 P3 Pt Ru'
_chemical_formula_weight 1378.98
_space_group_crystal_system triclinic
_space_group_IT_number 2
_space_group_name_Hall '-P 1'
_space_group_name_H-M_alt 'P -1'
_atom_sites_solution_hydrogens geom
_audit_creation_method SHELXL-2012
_cell_angle_alpha 85.310(3)
_cell_angle_beta 86.310(3)
_cell_angle_gamma 65.741(2)
_cell_formula_units_Z 2
_cell_length_a 12.3714(7)
_cell_length_b 14.0701(8)
_cell_length_c 16.3741(9)
_cell_measurement_reflns_used 9990
_cell_measurement_temperature 120(2)
_cell_measurement_theta_max 27.83
_cell_measurement_theta_min 2.32
_cell_volume 2588.3(3)
_computing_cell_refinement 'Bruker SAINT'
_computing_data_collection 'Bruker APEX2'
_computing_data_reduction 'Bruker SAINT'
_computing_molecular_graphics 'Bruker SHELXTL'
_computing_publication_material 'Bruker SHELXTL'
_computing_structure_refinement 'SHELXL-2012 (Sheldrick, 2012)'
_computing_structure_solution 'SHELXS-97 (Sheldrick, 2008)'
_diffrn_ambient_temperature 120(2)
_diffrn_measured_fraction_theta_full 0.982
_diffrn_measured_fraction_theta_max 0.973
_diffrn_measurement_device_type 'Bruker APEX-II CCD'
_diffrn_measurement_method '\f and \w scans'
_diffrn_radiation_type MoK\a
_diffrn_radiation_wavelength 0.71073
_diffrn_reflns_av_R_equivalents 0.0367
_diffrn_reflns_av_unetI/netI 0.0526
_diffrn_reflns_Laue_measured_fraction_full 0.982
_diffrn_reflns_Laue_measured_fraction_max 0.973
_diffrn_reflns_limit_h_max 15
_diffrn_reflns_limit_h_min -16
_diffrn_reflns_limit_k_max 18
_diffrn_reflns_limit_k_min -18
_diffrn_reflns_limit_l_max 21
_diffrn_reflns_limit_l_min -21
_diffrn_reflns_number 34985
_diffrn_reflns_point_group_measured_fraction_full 0.982
_diffrn_reflns_point_group_measured_fraction_max 0.973
_diffrn_reflns_theta_full 25.242
_diffrn_reflns_theta_max 28.315
_diffrn_reflns_theta_min 1.590
_exptl_absorpt_coefficient_mu 3.307
_exptl_absorpt_correction_T_max 0.746
_exptl_absorpt_correction_T_min 0.661
_exptl_absorpt_correction_type multi-scan
_exptl_absorpt_process_details SADABS
_exptl_crystal_colour yellow
_exptl_crystal_density_diffrn 1.769
_exptl_crystal_description block
_exptl_crystal_F_000 1358
_exptl_crystal_size_max 0.200
_exptl_crystal_size_mid 0.120
_exptl_crystal_size_min 0.080
_platon_squeeze_details
;
Squeeze results are consitent with 1.5 molecule of dichloroethane
solvent per asymmetric unit.  This solvent was located from the difference
map but was disordered over multiple positions at each site.  The solvent
is not intereacting with the molecule of interest.  The empirical formula
has been augmented to include this solvent.

PLATON Reference : Spek, A.L. (2003). J. Appl. Cryst. 36, 7-13.
                     Spek, A.L. (2009). Acta Cryst. D65, 148-155.
;
_refine_diff_density_max 1.979
_refine_diff_density_min -1.358
_refine_diff_density_rms 0.128
_refine_ls_extinction_method none
_refine_ls_goodness_of_fit_ref 1.021
_refine_ls_hydrogen_treatment constr
_refine_ls_matrix_type full
_refine_ls_number_parameters 684
_refine_ls_number_reflns 12552
_refine_ls_number_restraints 116
_refine_ls_restrained_S_all 1.027
_refine_ls_R_factor_all 0.0518
_refine_ls_R_factor_gt 0.0383
_refine_ls_shift/su_max 0.002
_refine_ls_shift/su_mean 0.000
_refine_ls_structure_factor_coef Fsqd
_refine_ls_weighting_details
; 
 w=1/[\s^2^(Fo^2^)+(0.0494P)^2^] 
 where P=(Fo^2^+2Fc^2^)/3 
;
_refine_ls_weighting_scheme calc
_refine_ls_wR_factor_gt 0.0869
_refine_ls_wR_factor_ref 0.0914
_reflns_Friedel_coverage 0.000
_reflns_number_gt 10211
_reflns_number_total 12552
_reflns_threshold_expression 'I > 2\s(I)'
_cod_data_source_file om400494t_si_001.cif
_cod_data_source_block '[Pt(dppr)PPh3]'
_cod_database_code 4089564
_shelx_space_group_comment
; 
The symmetry employed for this shelxl refinement is uniquely defined 
by the following loop, which should always be used as a source of 
symmetry information in preference to the above space-group names. 
They are only intended as comments. 
;
_shelx_estimated_absorpt_t_min 0.558
_shelx_estimated_absorpt_t_max 0.778
_shelxl_version_number 2012-9

loop_
_space_group_symop_operation_xyz
'x, y, z'
'-x, -y, -z'

loop_
_atom_site_label
_atom_site_type_symbol
_atom_site_fract_x
_atom_site_fract_y
_atom_site_fract_z
_atom_site_U_iso_or_equiv
_atom_site_adp_type
_atom_site_occupancy
_atom_site_site_symmetry_order
_atom_site_calc_flag
_atom_site_refinement_flags_posn
_atom_site_refinement_flags_adp
_atom_site_refinement_flags_occupancy
_atom_site_disorder_assembly
_atom_site_disorder_group
Pt1 Pt 0.63506(2) 0.66122(2) 0.71258(2) 0.02224(6) Uani 1 1 d . . . . .
Ru1 Ru 0.72543(3) 0.69677(3) 0.55070(2) 0.02847(9) Uani 1 1 d . . . . .
P1 P 0.56957(11) 0.56610(9) 0.63669(6) 0.0282(3) Uani 1 1 d . . . . .
P2 P 0.73429(10) 0.75781(9) 0.74291(6) 0.0237(2) Uani 1 1 d . . . . .
P3 P 0.56470(9) 0.62708(8) 0.83639(6) 0.0230(2) Uani 1 1 d . . . . .
C1 C 0.5879(4) 0.6346(4) 0.5442(2) 0.0332(11) Uani 1 1 d . . . . .
C2 C 0.5355(5) 0.7480(4) 0.5332(3) 0.0413(12) Uani 1 1 d . . . . .
H2A H 0.4699 0.7967 0.5680 0.050 Uiso 1 1 calc R U . . .
C3 C 0.5858(5) 0.7765(5) 0.4619(3) 0.0518(15) Uani 1 1 d . . . . .
H3A H 0.5629 0.8490 0.4368 0.062 Uiso 1 1 calc R U . . .
C4 C 0.6732(6) 0.6834(5) 0.4299(3) 0.0512(15) Uani 1 1 d . . . . .
H4A H 0.7214 0.6799 0.3779 0.061 Uiso 1 1 calc R U . . .
C5 C 0.6733(5) 0.5952(4) 0.4803(3) 0.0428(13) Uani 1 1 d . . . . .
H5A H 0.7219 0.5200 0.4705 0.051 Uiso 1 1 calc R U . . .
C6 C 0.8165(4) 0.7362(3) 0.6474(3) 0.0284(10) Uani 1 1 d . . . . .
C7 C 0.7947(4) 0.8112(3) 0.5795(3) 0.0302(10) Uani 1 1 d . . . . .
H7A H 0.7477 0.8882 0.5816 0.036 Uiso 1 1 calc R U . . .
C8 C 0.8561(4) 0.7582(4) 0.5093(3) 0.0364(11) Uani 1 1 d . . . . .
H8A H 0.8609 0.7919 0.4538 0.044 Uiso 1 1 calc R U . . .
C9 C 0.9172(4) 0.6515(4) 0.5329(3) 0.0361(11) Uani 1 1 d . . . . .
H9A H 0.9715 0.5965 0.4965 0.043 Uiso 1 1 calc R U . . .
C10 C 0.8911(4) 0.6353(4) 0.6170(3) 0.0337(10) Uani 1 1 d . . . . .
H10A H 0.9243 0.5675 0.6505 0.040 Uiso 1 1 calc R U . . .
C11 C 0.3895(5) 0.5095(4) 0.7005(3) 0.0415(13) Uani 1 1 d . . . . .
H11A H 0.4492 0.4555 0.7314 0.050 Uiso 1 1 calc R U . . .
C12 C 0.2714(5) 0.5244(5) 0.7118(3) 0.0482(14) Uani 1 1 d . . . . .
H12A H 0.2502 0.4812 0.7513 0.058 Uiso 1 1 calc R U . . .
C13 C 0.1864(5) 0.6001(5) 0.6669(3) 0.0558(16) Uani 1 1 d . . . . .
H13A H 0.1061 0.6092 0.6758 0.067 Uiso 1 1 calc R U . . .
C14 C 0.2135(5) 0.6648(5) 0.6080(3) 0.0481(13) Uani 1 1 d . . . . .
H14A H 0.1532 0.7168 0.5762 0.058 Uiso 1 1 calc R U . . .
C15 C 0.3317(4) 0.6514(4) 0.5969(3) 0.0383(11) Uani 1 1 d . . . . .
H15A H 0.3520 0.6950 0.5572 0.046 Uiso 1 1 calc R U . . .
C16 C 0.4197(4) 0.5752(4) 0.6429(3) 0.0328(10) Uani 1 1 d . . . . .
C17 C 0.6285(5) 0.3558(4) 0.6106(3) 0.0417(13) Uani 1 1 d . . . . .
H17A H 0.5477 0.3763 0.5984 0.050 Uiso 1 1 calc R U . . .
C18 C 0.7066(6) 0.2522(4) 0.6078(3) 0.0534(16) Uani 1 1 d . . . . .
H18A H 0.6792 0.2017 0.5944 0.064 Uiso 1 1 calc R U . . .
C19 C 0.8253(6) 0.2218(4) 0.6245(3) 0.0572(16) Uani 1 1 d . . . . .
H19A H 0.8788 0.1505 0.6223 0.069 Uiso 1 1 calc R U . . .
C20 C 0.8658(5) 0.2948(4) 0.6443(3) 0.0468(13) Uani 1 1 d . . . . .
H20A H 0.9468 0.2739 0.6561 0.056 Uiso 1 1 calc R U . . .
C21 C 0.7874(4) 0.3987(4) 0.6467(3) 0.0372(11) Uani 1 1 d . . . . .
H21A H 0.8154 0.4492 0.6592 0.045 Uiso 1 1 calc R U . . .
C22 C 0.6674(4) 0.4301(4) 0.6312(2) 0.0309(10) Uani 1 1 d . . . . .
C23 C 0.5330(4) 0.9423(3) 0.7366(3) 0.0329(10) Uani 1 1 d . . . . .
H23A H 0.4917 0.8996 0.7307 0.039 Uiso 1 1 calc R U . . .
C24 C 0.4713(5) 1.0508(4) 0.7372(3) 0.0471(13) Uani 1 1 d . . . . .
H24A H 0.3875 1.0822 0.7328 0.057 Uiso 1 1 calc R U . . .
C25 C 0.5332(7) 1.1112(4) 0.7443(3) 0.0573(17) Uani 1 1 d . . . . .
H25A H 0.4915 1.1849 0.7445 0.069 Uiso 1 1 calc R U . . .
C26 C 0.6537(6) 1.0671(4) 0.7510(3) 0.0515(15) Uani 1 1 d . . . . .
H26A H 0.6950 1.1103 0.7553 0.062 Uiso 1 1 calc R U . . .
C27 C 0.7154(5) 0.9604(4) 0.7516(3) 0.0410(12) Uani 1 1 d . . . . .
H27A H 0.7991 0.9298 0.7566 0.049 Uiso 1 1 calc R U . . .
C28 C 0.6546(4) 0.8978(3) 0.7447(2) 0.0287(10) Uani 1 1 d . . . . .
C29 C 0.9213(4) 0.6084(4) 0.8272(3) 0.0384(11) Uani 1 1 d . . . . .
H29A H 0.9269 0.5664 0.7831 0.046 Uiso 1 1 calc R U . . .
C30 C 0.9970(5) 0.5671(5) 0.8921(3) 0.0527(15) Uani 1 1 d . . . . .
H30A H 1.0558 0.4975 0.8920 0.063 Uiso 1 1 calc R U . . .
C31 C 0.9864(5) 0.6268(5) 0.9557(3) 0.0517(16) Uani 1 1 d . . . . .
H31A H 1.0374 0.5976 1.0006 0.062 Uiso 1 1 calc R U . . .
C32 C 0.9044(5) 0.7275(5) 0.9568(3) 0.0506(15) Uani 1 1 d . . . . .
H32A H 0.8993 0.7679 1.0017 0.061 Uiso 1 1 calc R U . . .
C33 C 0.8269(4) 0.7718(4) 0.8910(3) 0.0369(11) Uani 1 1 d . . . . .
H33A H 0.7692 0.8418 0.8914 0.044 Uiso 1 1 calc R U . . .
C34 C 0.8368(4) 0.7116(4) 0.8265(2) 0.0319(10) Uani 1 1 d . . . . .
C35 C 0.3454(4) 0.6580(4) 0.9123(3) 0.0331(10) Uani 1 1 d . . . . .
H35A H 0.3893 0.6179 0.9579 0.040 Uiso 1 1 calc R U . . .
C36 C 0.2249(4) 0.6954(4) 0.9152(3) 0.0384(12) Uani 1 1 d . . . . .
H36A H 0.1852 0.6795 0.9624 0.046 Uiso 1 1 calc R U . . .
C37 C 0.1596(4) 0.7564(4) 0.8500(3) 0.0427(12) Uani 1 1 d . . . . .
H37A H 0.0755 0.7821 0.8527 0.051 Uiso 1 1 calc R U . . .
C38 C 0.2163(4) 0.7796(4) 0.7813(3) 0.0375(11) Uani 1 1 d . . . . .
H38A H 0.1717 0.8214 0.7365 0.045 Uiso 1 1 calc R U . . .
C39 C 0.3389(4) 0.7416(3) 0.7778(3) 0.0294(10) Uani 1 1 d . . . . .
H39A H 0.3783 0.7590 0.7311 0.035 Uiso 1 1 calc R U . . .
C40 C 0.4044(4) 0.6788(3) 0.8418(2) 0.0275(9) Uani 1 1 d . . . . .
C41 C 0.5380(4) 0.7866(4) 0.9335(3) 0.0318(10) Uani 1 1 d . . . . .
H41A H 0.4850 0.8295 0.8929 0.038 Uiso 1 1 calc R U . . .
C42 C 0.5562(4) 0.8309(4) 1.0005(3) 0.0386(11) Uani 1 1 d . . . . .
H42A H 0.5151 0.9039 1.0062 0.046 Uiso 1 1 calc R U . . .
C43 C 0.6348(4) 0.7688(4) 1.0598(3) 0.0392(12) Uani 1 1 d . . . . .
H43A H 0.6487 0.7994 1.1054 0.047 Uiso 1 1 calc R U . . .
C44 C 0.6924(4) 0.6628(4) 1.0520(3) 0.0344(11) Uani 1 1 d . . . . .
H44A H 0.7453 0.6204 1.0929 0.041 Uiso 1 1 calc R U . . .
C45 C 0.6741(4) 0.6172(4) 0.9853(2) 0.0301(10) Uani 1 1 d . . . . .
H45A H 0.7140 0.5439 0.9806 0.036 Uiso 1 1 calc R U . . .
C46 C 0.5966(4) 0.6798(3) 0.9250(2) 0.0262(9) Uani 1 1 d . . . . .
C47 C 0.7465(4) 0.4302(3) 0.8491(3) 0.0333(10) Uani 1 1 d . . . . .
H47A H 0.7962 0.4665 0.8371 0.040 Uiso 1 1 calc R U . . .
C48 C 0.7966(5) 0.3219(4) 0.8593(3) 0.0406(12) Uani 1 1 d . . . . .
H48A H 0.8803 0.2842 0.8557 0.049 Uiso 1 1 calc R U . . .
C49 C 0.7241(5) 0.2697(4) 0.8745(3) 0.0422(12) Uani 1 1 d . . . . .
H49A H 0.7579 0.1956 0.8805 0.051 Uiso 1 1 calc R U . . .
C50 C 0.6043(5) 0.3234(4) 0.8811(3) 0.0397(12) Uani 1 1 d . . . . .
H50A H 0.5553 0.2862 0.8917 0.048 Uiso 1 1 calc R U . . .
C51 C 0.5528(4) 0.4313(3) 0.8727(2) 0.0276(9) Uani 1 1 d . . . . .
H51A H 0.4691 0.4679 0.8781 0.033 Uiso 1 1 calc R U . . .
C52 C 0.6240(4) 0.4861(3) 0.8562(2) 0.0257(9) Uani 1 1 d . . . . .
B1 B 0.8809(7) 0.6762(6) 0.2473(5) 0.0410(15) Uani 0.869(6) 1 d D . P A 1
F1 F 0.7757(4) 0.6775(4) 0.2300(3) 0.0544(12) Uani 0.869(6) 1 d D U P A 1
F2 F 0.9412(6) 0.5907(4) 0.3022(3) 0.0695(16) Uani 0.869(6) 1 d D U P A 1
F3 F 0.8579(4) 0.7656(3) 0.2888(3) 0.0745(14) Uani 0.869(6) 1 d D U P A 1
F4 F 0.9500(4) 0.6744(4) 0.1794(3) 0.0937(18) Uani 0.869(6) 1 d D U P A 1
B1' B 0.892(3) 0.665(2) 0.2467(18) 0.0410(15) Uani 0.131(6) 1 d D . P A 2
F1' F 0.917(3) 0.592(2) 0.1924(18) 0.091(7) Uani 0.131(6) 1 d D U P A 2
F2' F 0.926(4) 0.621(3) 0.3263(18) 0.073(8) Uani 0.131(6) 1 d D U P A 2
F3' F 0.769(2) 0.723(2) 0.2516(19) 0.059(7) Uani 0.131(6) 1 d D U P A 2
F4' F 0.930(3) 0.742(2) 0.229(2) 0.082(6) Uani 0.131(6) 1 d D U P A 2
B2 B 0.2648(13) 0.9817(8) 0.5827(7) 0.078(3) Uani 0.750(8) 1 d D . P B 1
F5 F 0.1547(10) 1.0463(8) 0.5964(7) 0.162(5) Uani 0.750(8) 1 d D U P B 1
F6 F 0.3134(6) 0.9001(5) 0.6385(4) 0.094(2) Uani 0.750(8) 1 d D U P B 1
F7 F 0.3428(8) 1.0304(6) 0.5747(5) 0.123(3) Uani 0.750(8) 1 d D U P B 1
F8 F 0.2770(7) 0.9432(5) 0.5060(4) 0.117(3) Uani 0.750(8) 1 d D U P B 1
B2' B 0.256(3) 0.9775(17) 0.6133(16) 0.078(3) Uani 0.250(8) 1 d D . P B 2
F5' F 0.1493(15) 1.0509(12) 0.6142(10) 0.042(4) Uani 0.250(8) 1 d D U P B 2
F6' F 0.3026(17) 0.9535(16) 0.6871(11) 0.097(6) Uani 0.250(8) 1 d D U P B 2
F7' F 0.330(3) 0.995(2) 0.5507(14) 0.124(7) Uani 0.250(8) 1 d D U P B 2
F8' F 0.2691(19) 0.8825(12) 0.5880(12) 0.091(5) Uani 0.250(8) 1 d D U P B 2

loop_
_atom_site_aniso_label
_atom_site_aniso_U_11
_atom_site_aniso_U_22
_atom_site_aniso_U_33
_atom_site_aniso_U_23
_atom_site_aniso_U_13
_atom_site_aniso_U_12
Pt1 0.02505(9) 0.02650(9) 0.02178(8) 0.00815(6) -0.00671(6) -0.01810(7)
Ru1 0.0376(2) 0.0335(2) 0.02377(16) 0.00912(14) -0.00521(15) -0.02547(18)
P1 0.0366(7) 0.0369(6) 0.0227(5) 0.0089(5) -0.0102(5) -0.0273(6)
P2 0.0262(6) 0.0284(6) 0.0236(5) 0.0069(4) -0.0067(4) -0.0190(5)
P3 0.0223(6) 0.0258(6) 0.0250(5) 0.0089(4) -0.0069(4) -0.0151(5)
C1 0.042(3) 0.047(3) 0.024(2) 0.0131(19) -0.0139(19) -0.033(2)
C2 0.044(3) 0.050(3) 0.038(3) 0.022(2) -0.018(2) -0.030(3)
C3 0.066(4) 0.069(4) 0.037(3) 0.030(3) -0.023(3) -0.047(4)
C4 0.070(4) 0.084(4) 0.023(2) 0.011(3) -0.008(2) -0.058(4)
C5 0.065(4) 0.065(3) 0.025(2) 0.000(2) -0.007(2) -0.053(3)
C6 0.029(2) 0.033(2) 0.032(2) 0.0085(19) -0.0071(18) -0.022(2)
C7 0.041(3) 0.030(2) 0.030(2) 0.0044(18) 0.000(2) -0.026(2)
C8 0.047(3) 0.041(3) 0.035(2) -0.001(2) 0.006(2) -0.033(3)
C9 0.036(3) 0.039(3) 0.042(3) -0.005(2) 0.004(2) -0.024(2)
C10 0.032(3) 0.036(3) 0.041(2) 0.003(2) -0.007(2) -0.022(2)
C11 0.051(3) 0.062(3) 0.030(2) 0.012(2) -0.017(2) -0.043(3)
C12 0.053(3) 0.079(4) 0.038(3) 0.012(3) -0.012(2) -0.053(3)
C13 0.045(3) 0.097(5) 0.049(3) -0.003(3) -0.008(3) -0.052(4)
C14 0.036(3) 0.065(4) 0.053(3) 0.005(3) -0.018(2) -0.029(3)
C15 0.043(3) 0.050(3) 0.035(2) 0.006(2) -0.011(2) -0.032(3)
C16 0.043(3) 0.044(3) 0.025(2) 0.0043(19) -0.0104(19) -0.030(2)
C17 0.064(4) 0.044(3) 0.034(2) 0.014(2) -0.024(2) -0.039(3)
C18 0.087(5) 0.035(3) 0.054(3) 0.014(2) -0.034(3) -0.041(3)
C19 0.087(5) 0.037(3) 0.053(3) 0.015(3) -0.031(3) -0.029(3)
C20 0.058(4) 0.049(3) 0.044(3) 0.004(2) -0.016(3) -0.030(3)
C21 0.047(3) 0.040(3) 0.035(2) 0.002(2) -0.010(2) -0.028(3)
C22 0.043(3) 0.036(2) 0.024(2) 0.0060(18) -0.0081(19) -0.027(2)
C23 0.043(3) 0.031(2) 0.024(2) 0.0057(18) -0.003(2) -0.015(2)
C24 0.063(4) 0.034(3) 0.034(3) 0.008(2) -0.007(3) -0.010(3)
C25 0.108(6) 0.028(3) 0.034(3) 0.003(2) -0.007(3) -0.025(3)
C26 0.089(5) 0.043(3) 0.040(3) 0.001(2) -0.011(3) -0.044(3)
C27 0.065(4) 0.035(3) 0.034(2) 0.002(2) -0.006(2) -0.031(3)
C28 0.043(3) 0.026(2) 0.0212(19) 0.0038(17) -0.0065(19) -0.018(2)
C29 0.027(3) 0.045(3) 0.039(3) 0.017(2) -0.006(2) -0.013(2)
C30 0.033(3) 0.075(4) 0.046(3) 0.028(3) -0.010(2) -0.022(3)
C31 0.028(3) 0.083(4) 0.050(3) 0.037(3) -0.021(2) -0.033(3)
C32 0.054(4) 0.090(5) 0.030(2) 0.010(3) -0.007(2) -0.055(4)
C33 0.034(3) 0.053(3) 0.033(2) 0.008(2) -0.006(2) -0.028(2)
C34 0.032(3) 0.050(3) 0.025(2) 0.012(2) -0.0066(18) -0.030(2)
C35 0.027(2) 0.047(3) 0.030(2) 0.006(2) -0.0064(19) -0.019(2)
C36 0.032(3) 0.061(3) 0.030(2) 0.008(2) -0.002(2) -0.029(3)
C37 0.026(3) 0.058(3) 0.049(3) 0.002(3) -0.002(2) -0.022(3)
C38 0.028(3) 0.043(3) 0.040(3) 0.012(2) -0.011(2) -0.014(2)
C39 0.028(2) 0.032(2) 0.033(2) 0.0082(19) -0.0037(19) -0.018(2)
C40 0.029(2) 0.030(2) 0.028(2) 0.0060(18) -0.0077(18) -0.018(2)
C41 0.030(3) 0.037(3) 0.033(2) 0.008(2) -0.0086(19) -0.019(2)
C42 0.044(3) 0.034(3) 0.045(3) -0.003(2) 0.002(2) -0.024(2)
C43 0.041(3) 0.057(3) 0.032(2) -0.007(2) 0.000(2) -0.031(3)
C44 0.028(2) 0.051(3) 0.028(2) 0.004(2) -0.0046(19) -0.020(2)
C45 0.027(2) 0.039(3) 0.027(2) 0.0041(19) 0.0005(18) -0.018(2)
C46 0.022(2) 0.036(2) 0.025(2) 0.0050(18) -0.0009(17) -0.018(2)
C47 0.035(3) 0.033(2) 0.032(2) 0.0059(19) 0.003(2) -0.016(2)
C48 0.038(3) 0.041(3) 0.035(2) 0.003(2) 0.002(2) -0.009(2)
C49 0.063(4) 0.028(2) 0.036(3) 0.001(2) -0.001(2) -0.020(3)
C50 0.059(4) 0.034(3) 0.036(2) 0.003(2) 0.003(2) -0.031(3)
C51 0.039(3) 0.029(2) 0.0214(19) 0.0043(17) -0.0042(18) -0.021(2)
C52 0.030(2) 0.027(2) 0.0220(19) 0.0059(17) -0.0043(17) -0.015(2)
B1 0.041(4) 0.042(4) 0.050(3) -0.004(3) 0.004(3) -0.027(3)
F1 0.059(3) 0.081(3) 0.042(2) 0.017(2) -0.0159(19) -0.049(3)
F2 0.064(3) 0.049(3) 0.084(3) -0.002(2) -0.025(3) -0.008(3)
F3 0.088(3) 0.055(2) 0.093(3) -0.024(2) 0.004(3) -0.038(2)
F4 0.088(3) 0.104(4) 0.098(4) -0.020(3) 0.058(3) -0.055(3)
B1' 0.041(4) 0.042(4) 0.050(3) -0.004(3) 0.004(3) -0.027(3)
F1' 0.091(11) 0.086(11) 0.084(10) -0.026(10) -0.014(10) -0.016(10)
F2' 0.064(12) 0.059(13) 0.094(14) -0.007(12) 0.000(12) -0.022(11)
F3' 0.055(11) 0.070(13) 0.052(12) -0.005(11) -0.008(10) -0.025(11)
F4' 0.088(11) 0.092(12) 0.092(13) -0.009(11) 0.028(11) -0.068(10)
B2 0.132(10) 0.056(6) 0.047(7) 0.031(5) 0.000(7) -0.045(7)
F5 0.156(8) 0.090(6) 0.155(9) 0.049(6) 0.047(7) 0.019(6)
F6 0.124(5) 0.059(4) 0.082(5) 0.038(4) 0.008(4) -0.029(4)
F7 0.219(8) 0.105(5) 0.101(5) 0.051(4) -0.069(5) -0.125(5)
F8 0.163(6) 0.091(4) 0.084(4) -0.022(4) -0.043(4) -0.030(4)
B2' 0.132(10) 0.056(6) 0.047(7) 0.031(5) 0.000(7) -0.045(7)
F5' 0.089(10) 0.025(7) 0.023(5) 0.005(5) -0.006(6) -0.034(7)
F6' 0.082(11) 0.090(12) 0.102(13) 0.031(10) 0.003(11) -0.025(10)
F7' 0.173(11) 0.091(11) 0.108(11) 0.030(10) -0.019(10) -0.056(10)
F8' 0.133(11) 0.053(8) 0.092(11) -0.011(8) 0.009(9) -0.044(8)

loop_
_atom_type_symbol
_atom_type_description
_atom_type_scat_dispersion_real
_atom_type_scat_dispersion_imag
_atom_type_scat_source
C C 0.0033 0.0016 'International Tables Vol C Tables 4.2.6.8 and 6.1.1.4'
H H 0.0000 0.0000 'International Tables Vol C Tables 4.2.6.8 and 6.1.1.4'
B B 0.0013 0.0007 'International Tables Vol C Tables 4.2.6.8 and 6.1.1.4'
F F 0.0171 0.0103 'International Tables Vol C Tables 4.2.6.8 and 6.1.1.4'
P P 0.1023 0.0942 'International Tables Vol C Tables 4.2.6.8 and 6.1.1.4'
Ru Ru -1.2594 0.8363 'International Tables Vol C Tables 4.2.6.8 and 6.1.1.4'
Pt Pt -1.7033 8.3905 'International Tables Vol C Tables 4.2.6.8 and 6.1.1.4'
Cl Cl 0.1484 0.1585 'International Tables Vol C Tables 4.2.6.8 and 6.1.1.4'

loop_
_geom_angle_atom_site_label_1
_geom_angle_atom_site_label_2
_geom_angle_atom_site_label_3
_geom_angle
P3 Pt1 P2 102.49(4)
P3 Pt1 P1 98.25(4)
P2 Pt1 P1 158.98(4)
P3 Pt1 Ru1 177.44(3)
P2 Pt1 Ru1 79.80(3)
P1 Pt1 Ru1 79.40(3)
C4 Ru1 C8 96.46(18)
C4 Ru1 C2 63.2(2)
C8 Ru1 C2 134.31(17)
C4 Ru1 C10 136.1(2)
C8 Ru1 C10 63.47(17)
C2 Ru1 C10 157.40(17)
C4 Ru1 C9 102.5(2)
C8 Ru1 C9 37.64(17)
C2 Ru1 C9 164.83(18)
C10 Ru1 C9 37.70(17)
C4 Ru1 C3 38.2(2)
C8 Ru1 C3 101.45(18)
C2 Ru1 C3 37.10(17)
C10 Ru1 C3 164.70(17)
C9 Ru1 C3 128.25(19)
C4 Ru1 C7 124.16(17)
C8 Ru1 C7 37.81(16)
C2 Ru1 C7 119.66(19)
C10 Ru1 C7 63.47(17)
C9 Ru1 C7 62.87(17)
C3 Ru1 C7 106.69(18)
C4 Ru1 C5 38.12(18)
C8 Ru1 C5 125.07(17)
C2 Ru1 C5 63.6(2)
C10 Ru1 C5 121.73(19)
C9 Ru1 C5 108.89(19)
C3 Ru1 C5 63.7(2)
C7 Ru1 C5 160.95(15)
C4 Ru1 C1 62.73(16)
C8 Ru1 C1 159.19(16)
C2 Ru1 C1 38.53(17)
C10 Ru1 C1 130.80(16)
C9 Ru1 C1 141.44(18)
C3 Ru1 C1 62.97(17)
C7 Ru1 C1 155.51(19)
C5 Ru1 C1 37.08(18)
C4 Ru1 C6 159.48(16)
C8 Ru1 C6 63.11(16)
C2 Ru1 C6 129.22(19)
C10 Ru1 C6 38.20(16)
C9 Ru1 C6 62.94(17)
C3 Ru1 C6 139.2(2)
C7 Ru1 C6 37.53(14)
C5 Ru1 C6 156.78(18)
C1 Ru1 C6 137.70(15)
C4 Ru1 Pt1 131.23(13)
C8 Ru1 Pt1 132.12(12)
C2 Ru1 Pt1 76.81(12)
C10 Ru1 Pt1 80.60(12)
C9 Ru1 Pt1 118.19(12)
C3 Ru1 Pt1 113.45(15)
C7 Ru1 Pt1 98.89(11)
C5 Ru1 Pt1 100.07(11)
C1 Ru1 Pt1 68.66(11)
C6 Ru1 Pt1 69.06(10)
C1 P1 C22 108.6(2)
C1 P1 C16 108.2(2)
C22 P1 C16 107.5(2)
C1 P1 Pt1 91.28(14)
C22 P1 Pt1 115.39(14)
C16 P1 Pt1 123.72(16)
C6 P2 C28 105.33(19)
C6 P2 C34 109.2(2)
C28 P2 C34 108.9(2)
C6 P2 Pt1 92.78(13)
C28 P2 Pt1 118.81(15)
C34 P2 Pt1 119.11(14)
C40 P3 C46 102.13(19)
C40 P3 C52 108.91(19)
C46 P3 C52 106.65(19)
C40 P3 Pt1 112.29(13)
C46 P3 Pt1 118.27(12)
C52 P3 Pt1 108.14(14)
C5 C1 C2 108.1(4)
C5 C1 P1 127.4(4)
C2 C1 P1 122.8(4)
C5 C1 Ru1 71.3(2)
C2 C1 Ru1 69.5(2)
P1 C1 Ru1 113.2(2)
C3 C2 C1 108.1(5)
C3 C2 Ru1 71.7(3)
C1 C2 Ru1 72.0(3)
C3 C2 H2A 125.9
C1 C2 H2A 125.9
Ru1 C2 H2A 125.9
C2 C3 C4 107.9(5)
C2 C3 Ru1 71.2(3)
C4 C3 Ru1 69.8(3)
C2 C3 H3A 126.1
C4 C3 H3A 126.1
Ru1 C3 H3A 126.1
C3 C4 C5 108.9(5)
C3 C4 Ru1 72.0(3)
C5 C4 Ru1 72.8(3)
C3 C4 H4A 125.4
C5 C4 H4A 125.4
Ru1 C4 H4A 125.4
C1 C5 C4 106.9(5)
C1 C5 Ru1 71.7(3)
C4 C5 Ru1 69.1(3)
C1 C5 H5A 126.5
C4 C5 H5A 126.5
Ru1 C5 H5A 126.5
C7 C6 C10 107.1(4)
C7 C6 P2 125.1(4)
C10 C6 P2 125.7(3)
C7 C6 Ru1 70.2(2)
C10 C6 Ru1 69.4(2)
P2 C6 Ru1 112.54(19)
C8 C7 C6 108.2(4)
C8 C7 Ru1 70.0(2)
C6 C7 Ru1 72.2(2)
C8 C7 H7A 125.8
C6 C7 H7A 125.8
Ru1 C7 H7A 125.8
C9 C8 C7 108.4(4)
C9 C8 Ru1 71.9(2)
C7 C8 Ru1 72.2(2)
C9 C8 H8A 125.7
C7 C8 H8A 125.7
Ru1 C8 H8A 125.7
C8 C9 C10 108.7(4)
C8 C9 Ru1 70.4(3)
C10 C9 Ru1 71.0(3)
C8 C9 H9A 125.6
C10 C9 H9A 125.6
Ru1 C9 H9A 125.6
C9 C10 C6 107.5(4)
C9 C10 Ru1 71.3(3)
C6 C10 Ru1 72.3(3)
C9 C10 H10A 126.1
C6 C10 H10A 126.1
Ru1 C10 H10A 126.1
C12 C11 C16 119.3(5)
C12 C11 H11A 120.3
C16 C11 H11A 120.3
C13 C12 C11 120.5(5)
C13 C12 H12A 119.7
C11 C12 H12A 119.7
C12 C13 C14 121.7(5)
C12 C13 H13A 119.2
C14 C13 H13A 119.2
C13 C14 C15 118.3(5)
C13 C14 H14A 120.9
C15 C14 H14A 120.9
C16 C15 C14 120.9(4)
C16 C15 H15A 119.6
C14 C15 H15A 119.6
C15 C16 C11 119.3(4)
C15 C16 P1 121.1(3)
C11 C16 P1 119.4(4)
C18 C17 C22 120.4(5)
C18 C17 H17A 119.8
C22 C17 H17A 119.8
C17 C18 C19 120.2(5)
C17 C18 H18A 119.9
C19 C18 H18A 119.9
C20 C19 C18 120.2(5)
C20 C19 H19A 119.9
C18 C19 H19A 119.9
C19 C20 C21 119.5(5)
C19 C20 H20A 120.2
C21 C20 H20A 120.2
C20 C21 C22 120.8(4)
C20 C21 H21A 119.6
C22 C21 H21A 119.6
C17 C22 C21 118.9(4)
C17 C22 P1 122.5(4)
C21 C22 P1 118.6(3)
C28 C23 C24 119.6(5)
C28 C23 H23A 120.2
C24 C23 H23A 120.2
C25 C24 C23 119.2(6)
C25 C24 H24A 120.4
C23 C24 H24A 120.4
C26 C25 C24 121.2(5)
C26 C25 H25A 119.4
C24 C25 H25A 119.4
C25 C26 C27 120.2(5)
C25 C26 H26A 119.9
C27 C26 H26A 119.9
C26 C27 C28 119.6(5)
C26 C27 H27A 120.2
C28 C27 H27A 120.2
C23 C28 C27 120.3(4)
C23 C28 P2 119.5(3)
C27 C28 P2 120.2(4)
C30 C29 C34 120.0(5)
C30 C29 H29A 120.0
C34 C29 H29A 120.0
C31 C30 C29 119.6(6)
C31 C30 H30A 120.2
C29 C30 H30A 120.2
C30 C31 C32 121.5(5)
C30 C31 H31A 119.2
C32 C31 H31A 119.2
C31 C32 C33 120.1(5)
C31 C32 H32A 120.0
C33 C32 H32A 120.0
C34 C33 C32 118.7(5)
C34 C33 H33A 120.7
C32 C33 H33A 120.7
C33 C34 C29 120.1(4)
C33 C34 P2 122.1(4)
C29 C34 P2 117.6(4)
C36 C35 C40 119.8(4)
C36 C35 H35A 120.1
C40 C35 H35A 120.1
C35 C36 C37 120.7(4)
C35 C36 H36A 119.6
C37 C36 H36A 119.6
C38 C37 C36 120.1(4)
C38 C37 H37A 120.0
C36 C37 H37A 120.0
C37 C38 C39 119.5(4)
C37 C38 H38A 120.2
C39 C38 H38A 120.2
C40 C39 C38 120.5(4)
C40 C39 H39A 119.7
C38 C39 H39A 119.7
C39 C40 C35 119.3(4)
C39 C40 P3 120.5(3)
C35 C40 P3 120.2(3)
C42 C41 C46 120.5(4)
C42 C41 H41A 119.7
C46 C41 H41A 119.7
C41 C42 C43 120.1(5)
C41 C42 H42A 120.0
C43 C42 H42A 120.0
C44 C43 C42 119.7(4)
C44 C43 H43A 120.2
C42 C43 H43A 120.2
C43 C44 C45 120.9(4)
C43 C44 H44A 119.6
C45 C44 H44A 119.6
C44 C45 C46 119.6(4)
C44 C45 H45A 120.2
C46 C45 H45A 120.2
C41 C46 C45 119.3(4)
C41 C46 P3 117.8(3)
C45 C46 P3 122.8(3)
C48 C47 C52 120.6(4)
C48 C47 H47A 119.7
C52 C47 H47A 119.7
C49 C48 C47 119.4(5)
C49 C48 H48A 120.3
C47 C48 H48A 120.3
C50 C49 C48 120.5(5)
C50 C49 H49A 119.8
C48 C49 H49A 119.8
C49 C50 C51 120.9(4)
C49 C50 H50A 119.5
C51 C50 H50A 119.5
C50 C51 C52 119.8(4)
C50 C51 H51A 120.1
C52 C51 H51A 120.1
C51 C52 C47 118.7(4)
C51 C52 P3 123.2(3)
C47 C52 P3 117.9(3)
F1 B1 F4 112.7(6)
F1 B1 F3 107.2(6)
F4 B1 F3 110.0(6)
F1 B1 F2 110.4(6)
F4 B1 F2 110.2(6)
F3 B1 F2 106.1(6)
F1' B1' F4' 118(2)
F1' B1' F3' 109(2)
F4' B1' F3' 101(2)
F1' B1' F2' 112(2)
F4' B1' F2' 110(2)
F3' B1' F2' 106(2)
F5 B2 F6 117.3(11)
F5 B2 F8 109.8(11)
F6 B2 F8 108.7(9)
F5 B2 F7 113.2(10)
F6 B2 F7 105.3(10)
F8 B2 F7 101.4(10)
F5' B2' F6' 113(2)
F5' B2' F8' 117(2)
F6' B2' F8' 103.3(19)
F5' B2' F7' 112.9(19)
F6' B2' F7' 115(2)
F8' B2' F7' 95(2)

loop_
_geom_bond_atom_site_label_1
_geom_bond_atom_site_label_2
_geom_bond_distance
Pt1 P3 2.2485(10)
Pt1 P2 2.2716(10)
Pt1 P1 2.2988(11)
Pt1 Ru1 2.8960(4)
Ru1 C4 2.167(5)
Ru1 C8 2.175(4)
Ru1 C2 2.188(5)
Ru1 C10 2.192(5)
Ru1 C9 2.195(5)
Ru1 C3 2.195(5)
Ru1 C7 2.204(4)
Ru1 C5 2.216(4)
Ru1 C1 2.221(4)
Ru1 C6 2.230(4)
P1 C1 1.781(4)
P1 C22 1.802(5)
P1 C16 1.802(5)
P2 C6 1.786(4)
P2 C28 1.807(4)
P2 C34 1.818(4)
P3 C40 1.809(4)
P3 C46 1.816(4)
P3 C52 1.819(4)
C1 C5 1.411(7)
C1 C2 1.455(7)
C2 C3 1.394(6)
C2 H2A 1.0000
C3 C4 1.427(8)
C3 H3A 1.0000
C4 C5 1.432(7)
C4 H4A 1.0000
C5 H5A 1.0000
C6 C7 1.427(5)
C6 C10 1.447(6)
C7 C8 1.419(6)
C7 H7A 1.0000
C8 C9 1.410(7)
C8 H8A 1.0000
C9 C10 1.417(6)
C9 H9A 1.0000
C10 H10A 1.0000
C11 C12 1.390(7)
C11 C16 1.407(6)
C11 H11A 0.9500
C12 C13 1.353(8)
C12 H12A 0.9500
C13 C14 1.393(7)
C13 H13A 0.9500
C14 C15 1.397(7)
C14 H14A 0.9500
C15 C16 1.385(6)
C15 H15A 0.9500
C17 C18 1.381(8)
C17 C22 1.390(6)
C17 H17A 0.9500
C18 C19 1.389(8)
C18 H18A 0.9500
C19 C20 1.382(7)
C19 H19A 0.9500
C20 C21 1.385(7)
C20 H20A 0.9500
C21 C22 1.398(6)
C21 H21A 0.9500
C23 C28 1.381(6)
C23 C24 1.398(7)
C23 H23A 0.9500
C24 C25 1.373(8)
C24 H24A 0.9500
C25 C26 1.368(8)
C25 H25A 0.9500
C26 C27 1.376(7)
C26 H26A 0.9500
C27 C28 1.388(6)
C27 H27A 0.9500
C29 C30 1.387(7)
C29 C34 1.398(7)
C29 H29A 0.9500
C30 C31 1.357(8)
C30 H30A 0.9500
C31 C32 1.363(8)
C31 H31A 0.9500
C32 C33 1.414(7)
C32 H32A 0.9500
C33 C34 1.376(6)
C33 H33A 0.9500
C35 C36 1.360(6)
C35 C40 1.400(6)
C35 H35A 0.9500
C36 C37 1.386(7)
C36 H36A 0.9500
C37 C38 1.375(6)
C37 H37A 0.9500
C38 C39 1.385(6)
C38 H38A 0.9500
C39 C40 1.380(6)
C39 H39A 0.9500
C41 C42 1.380(6)
C41 C46 1.390(6)
C41 H41A 0.9500
C42 C43 1.391(7)
C42 H42A 0.9500
C43 C44 1.376(7)
C43 H43A 0.9500
C44 C45 1.386(6)
C44 H44A 0.9500
C45 C46 1.399(6)
C45 H45A 0.9500
C47 C48 1.389(6)
C47 C52 1.393(6)
C47 H47A 0.9500
C48 C49 1.374(7)
C48 H48A 0.9500
C49 C50 1.361(7)
C49 H49A 0.9500
C50 C51 1.383(6)
C50 H50A 0.9500
C51 C52 1.392(5)
C51 H51A 0.9500
B1 F1 1.342(8)
B1 F4 1.354(8)
B1 F3 1.395(8)
B1 F2 1.409(8)
B1' F1' 1.344(19)
B1' F4' 1.355(19)
B1' F3' 1.39(2)
B1' F2' 1.410(19)
B2 F5 1.307(14)
B2 F6 1.360(11)
B2 F8 1.383(13)
B2 F7 1.388(13)
B2' F5' 1.30(2)
B2' F6' 1.33(2)
B2' F8' 1.37(2)
B2' F7' 1.406(19)

loop_
_platon_squeeze_void_nr
_platon_squeeze_void_average_x
_platon_squeeze_void_average_y
_platon_squeeze_void_average_z
_platon_squeeze_void_volume
_platon_squeeze_void_count_electrons
_platon_squeeze_void_content
1 0.000 0.000 -0.002 393 143 ' '
